data_7109721
loop_
_publ_author_name
'Xiao-Li Lian'
'Hao Lei'
'Xue-Jing Quan'
'Zhi-Hui Ren'
'Yao-Yu Wang'
'Zheng-Hui Guan'

_publ_section_title
;
 Oxidation of 2-arylindoles for synthesis of 2-arylbenzoxazinones with
 oxone as the sole oxidant
;
_journal_name_full Chem.Commun.
_journal_page_first 8196
_journal_paper_doi 10.1039/c3cc44215b
_journal_volume 49
_journal_year 2013
_chemical_formula_sum 'C14 H9 N O2'
_chemical_formula_weight 223.22
_chemical_name_systematic
; 
 ? 
;
_space_group_IT_number 14
_symmetry_cell_setting monoclinic
_symmetry_space_group_name_Hall '-P 2yn'
_symmetry_space_group_name_H-M 'P 1 21/n 1'
_atom_sites_solution_hydrogens geom
_atom_sites_solution_primary direct
_atom_sites_solution_secondary difmap
_audit_creation_method SHELXL-97
_cell_angle_alpha 90.00
_cell_angle_beta 95.020(5)
_cell_angle_gamma 90.00
_cell_formula_units_Z 4
_cell_length_a 13.366(4)
_cell_length_b 3.9100(12)
_cell_length_c 20.520(6)
_cell_measurement_reflns_used 1253
_cell_measurement_temperature 296(2)
_cell_measurement_theta_max 23.79
_cell_measurement_theta_min 3.06
_cell_volume 1068.3(6)
_computing_cell_refinement 'Bruker SAINT'
_computing_data_collection 'Bruker APEX2'
_computing_data_reduction 'Bruker SAINT'
_computing_molecular_graphics 'Bruker SHELXTL'
_computing_publication_material 'Bruker SHELXTL'
_computing_structure_refinement 'SHELXL-97 (Sheldrick, 2008)'
_computing_structure_solution 'SHELXS-97 (Sheldrick, 2008)'
_diffrn_ambient_temperature 296(2)
_diffrn_measured_fraction_theta_full 0.994
_diffrn_measured_fraction_theta_max 0.994
_diffrn_measurement_device_type 'Bruker APEX-II CCD'
_diffrn_measurement_method '\f and \w scans'
_diffrn_radiation_monochromator graphite
_diffrn_radiation_source 'fine-focus sealed tube'
_diffrn_radiation_type MoK\a
_diffrn_radiation_wavelength 0.71073
_diffrn_reflns_av_R_equivalents 0.0289
_diffrn_reflns_av_sigmaI/netI 0.0304
_diffrn_reflns_limit_h_max 15
_diffrn_reflns_limit_h_min -14
_diffrn_reflns_limit_k_max 4
_diffrn_reflns_limit_k_min -4
_diffrn_reflns_limit_l_max 18
_diffrn_reflns_limit_l_min -24
_diffrn_reflns_number 4978
_diffrn_reflns_theta_full 25.09
_diffrn_reflns_theta_max 25.09
_diffrn_reflns_theta_min 1.75
_exptl_absorpt_coefficient_mu 0.094
_exptl_absorpt_correction_T_max 0.9871
_exptl_absorpt_correction_T_min 0.9666
_exptl_absorpt_correction_type none
_exptl_crystal_density_diffrn 1.388
_exptl_crystal_density_method 'not measured'
_exptl_crystal_F_000 464
_exptl_crystal_size_max 0.36
_exptl_crystal_size_mid 0.28
_exptl_crystal_size_min 0.14
_refine_diff_density_max 0.323
_refine_diff_density_min -0.269
_refine_diff_density_rms 0.108
_refine_ls_extinction_method none
_refine_ls_goodness_of_fit_ref 1.002
_refine_ls_hydrogen_treatment mixed
_refine_ls_matrix_type full
_refine_ls_number_parameters 154
_refine_ls_number_reflns 1899
_refine_ls_number_restraints 0
_refine_ls_restrained_S_all 1.002
_refine_ls_R_factor_all 0.0834
_refine_ls_R_factor_gt 0.0633
_refine_ls_shift/su_max 0.000
_refine_ls_shift/su_mean 0.000
_refine_ls_structure_factor_coef Fsqd
_refine_ls_weighting_details 'calc w=1/[\s^2^(Fo^2^)+(0.1700P)^2^+0.5915P] where P=(Fo^2^+2Fc^2^)/3'
_refine_ls_weighting_scheme calc
_refine_ls_wR_factor_gt 0.2264
_refine_ls_wR_factor_ref 0.2579
_reflns_number_gt 1557
_reflns_number_total 1899
_reflns_threshold_expression >2sigma(I)
_cod_data_source_file c3cc44215b.txt
_cod_data_source_block xb6298
_cod_original_sg_symbol_H-M P2(1)/n
_cod_database_code 7109721

loop_
_symmetry_equiv_pos_as_xyz
'x, y, z'
'-x+1/2, y+1/2, -z+1/2'
'-x, -y, -z'
'x-1/2, -y-1/2, z-1/2'

loop_
_atom_site_label
_atom_site_type_symbol
_atom_site_fract_x
_atom_site_fract_y
_atom_site_fract_z
_atom_site_U_iso_or_equiv
_atom_site_adp_type
_atom_site_occupancy
_atom_site_symmetry_multiplicity
_atom_site_calc_flag
_atom_site_refinement_flags
N1 N 0.59144(17) 0.9227(6) 0.72661(12) 0.0450(7) Uani 1 1 d .
O1 O 0.41583(17) 1.4226(7) 0.58822(11) 0.0703(8) Uani 1 1 d .
O2 O 0.44241(14) 1.2026(6) 0.68706(9) 0.0499(6) Uani 1 1 d .
C1 C 0.6279(2) 0.9660(7) 0.66495(14) 0.0414(7) Uani 1 1 d .
C2 C 0.7235(2) 0.8440(8) 0.65447(15) 0.0510(8) Uani 1 1 d .
H2 H 0.7631 0.7389 0.6883 0.061 Uiso 1 1 calc R
C3 C 0.7588(2) 0.8807(9) 0.59370(16) 0.0532(9) Uani 1 1 d .
H3 H 0.8223 0.7989 0.5868 0.064 Uiso 1 1 calc R
C4 C 0.7015(2) 1.0366(9) 0.54294(16) 0.0553(9) Uani 1 1 d .
H4 H 0.7264 1.0570 0.5022 0.066 Uiso 1 1 calc R
C5 C 0.6080(2) 1.1619(8) 0.55252(15) 0.0520(8) Uani 1 1 d .
H5 H 0.5696 1.2690 0.5185 0.062 Uiso 1 1 calc R
C6 C 0.5710(2) 1.1276(7) 0.61351(14) 0.0419(7) Uani 1 1 d .
C7 C 0.4725(2) 1.2628(8) 0.62524(14) 0.0476(8) Uani 1 1 d .
C8 C 0.5040(2) 1.0365(7) 0.73433(13) 0.0419(7) Uani 1 1 d .
C9 C 0.4568(2) 1.0032(8) 0.79608(15) 0.0466(8) Uani 1 1 d .
C10 C 0.3593(2) 1.1123(9) 0.80185(17) 0.0559(9) Uani 1 1 d .
H10 H 0.3218 1.2079 0.7661 0.067 Uiso 1 1 calc R
C11 C 0.3177(3) 1.0783(10) 0.8613(2) 0.0703(11) Uani 1 1 d .
H11 H 0.2523 1.1508 0.8653 0.084 Uiso 1 1 calc R
C12 C 0.3733(3) 0.9380(11) 0.9138(2) 0.0736(11) Uani 1 1 d .
H12 H 0.3451 0.9152 0.9535 0.088 Uiso 1 1 calc R
C13 C 0.4702(3) 0.8306(10) 0.90857(17) 0.0679(10) Uani 1 1 d .
H13 H 0.5075 0.7383 0.9447 0.081 Uiso 1 1 calc R
C14 C 0.5121(3) 0.8595(9) 0.84980(15) 0.0544(8) Uani 1 1 d .
H14 H 0.5773 0.7831 0.8461 0.065 Uiso 1 1 calc R

loop_
_atom_site_aniso_label
_atom_site_aniso_U_11
_atom_site_aniso_U_22
_atom_site_aniso_U_33
_atom_site_aniso_U_23
_atom_site_aniso_U_13
_atom_site_aniso_U_12
N1 0.0400(13) 0.0449(14) 0.0486(14) 0.0046(11) -0.0053(10) 0.0010(10)
O1 0.0517(13) 0.099(2) 0.0590(14) 0.0263(13) -0.0003(11) 0.0220(13)
O2 0.0399(11) 0.0612(14) 0.0478(12) 0.0081(10) -0.0009(9) 0.0071(9)
C1 0.0401(14) 0.0358(15) 0.0472(16) -0.0011(12) -0.0022(12) -0.0029(11)
C2 0.0420(15) 0.0514(18) 0.0578(19) -0.0023(14) -0.0067(14) 0.0042(13)
C3 0.0408(15) 0.0563(19) 0.063(2) -0.0098(15) 0.0046(14) -0.0001(13)
C4 0.0560(18) 0.061(2) 0.0499(18) -0.0070(15) 0.0096(14) -0.0043(15)
C5 0.0502(17) 0.0546(19) 0.0499(17) 0.0040(14) -0.0027(13) -0.0027(14)
C6 0.0402(14) 0.0389(15) 0.0454(16) 0.0005(12) -0.0034(12) -0.0041(12)
C7 0.0423(15) 0.0521(18) 0.0471(17) 0.0085(14) -0.0033(12) 0.0033(13)
C8 0.0404(14) 0.0390(15) 0.0446(16) 0.0011(12) -0.0058(12) -0.0029(11)
C9 0.0466(16) 0.0443(17) 0.0485(17) -0.0021(13) 0.0014(13) -0.0089(12)
C10 0.0466(16) 0.060(2) 0.061(2) -0.0001(16) 0.0021(14) -0.0054(14)
C11 0.058(2) 0.075(2) 0.082(3) -0.006(2) 0.0234(19) -0.0117(18)
C12 0.090(3) 0.072(3) 0.063(2) 0.0030(19) 0.028(2) -0.020(2)
C13 0.083(3) 0.066(2) 0.055(2) 0.0073(17) 0.0056(18) -0.0078(19)
C14 0.0575(18) 0.0552(19) 0.0502(18) 0.0028(14) 0.0021(14) -0.0034(15)

loop_
_atom_type_symbol
_atom_type_description
_atom_type_scat_dispersion_real
_atom_type_scat_dispersion_imag
_atom_type_scat_source
C C 0.0033 0.0016 'International Tables Vol C Tables 4.2.6.8 and 6.1.1.4'
H H 0.0000 0.0000 'International Tables Vol C Tables 4.2.6.8 and 6.1.1.4'
N N 0.0061 0.0033 'International Tables Vol C Tables 4.2.6.8 and 6.1.1.4'
O O 0.0106 0.0060 'International Tables Vol C Tables 4.2.6.8 and 6.1.1.4'

loop_
_geom_angle_atom_site_label_1
_geom_angle_atom_site_label_2
_geom_angle_atom_site_label_3
_geom_angle
C8 N1 C1 117.6(2)
C8 O2 C7 121.4(2)
C6 C1 C2 118.9(3)
C6 C1 N1 121.8(3)
C2 C1 N1 119.4(3)
C3 C2 C1 119.5(3)
C3 C2 H2 120.2
C1 C2 H2 120.2
C2 C3 C4 121.2(3)
C2 C3 H3 119.4
C4 C3 H3 119.4
C5 C4 C3 120.1(3)
C5 C4 H4 119.9
C3 C4 H4 119.9
C4 C5 C6 119.6(3)
C4 C5 H5 120.2
C6 C5 H5 120.2
C5 C6 C1 120.7(3)
C5 C6 C7 120.7(3)
C1 C6 C7 118.6(3)
O1 C7 O2 116.8(3)
O1 C7 C6 127.8(3)
O2 C7 C6 115.4(2)
N1 C8 O2 125.1(3)
N1 C8 C9 123.0(3)
O2 C8 C9 111.9(2)
C10 C9 C14 119.7(3)
C10 C9 C8 121.6(3)
C14 C9 C8 118.7(3)
C9 C10 C11 119.8(3)
C9 C10 H10 120.1
C11 C10 H10 120.1
C12 C11 C10 119.9(4)
C12 C11 H11 120.0
C10 C11 H11 120.0
C11 C12 C13 120.6(3)
C11 C12 H12 119.7
C13 C12 H12 119.7
C12 C13 C14 120.1(4)
C12 C13 H13 119.9
C14 C13 H13 119.9
C13 C14 C9 119.8(3)
C13 C14 H14 120.1
C9 C14 H14 120.1

loop_
_geom_bond_atom_site_label_1
_geom_bond_atom_site_label_2
_geom_bond_distance
N1 C8 1.274(4)
N1 C1 1.405(4)
O1 C7 1.200(3)
O2 C8 1.379(3)
O2 C7 1.384(4)
C1 C6 1.397(4)
C1 C2 1.399(4)
C2 C3 1.379(4)
C2 H2 0.9300
C3 C4 1.379(5)
C3 H3 0.9300
C4 C5 1.373(5)
C4 H4 0.9300
C5 C6 1.392(4)
C5 H5 0.9300
C6 C7 1.458(4)
C8 C9 1.470(4)
C9 C10 1.386(4)
C9 C14 1.391(4)
C10 C11 1.390(5)
C10 H10 0.9300
C11 C12 1.369(6)
C11 H11 0.9300
C12 C13 1.375(6)
C12 H12 0.9300
C13 C14 1.378(5)
C13 H13 0.9300
C14 H14 0.9300

loop_
_geom_torsion_atom_site_label_1
_geom_torsion_atom_site_label_2
_geom_torsion_atom_site_label_3
_geom_torsion_atom_site_label_4
_geom_torsion
C8 N1 C1 C6 0.0(4)
C8 N1 C1 C2 -179.9(3)
C6 C1 C2 C3 -1.0(4)
N1 C1 C2 C3 178.9(3)
C1 C2 C3 C4 0.2(5)
C2 C3 C4 C5 0.6(5)
C3 C4 C5 C6 -0.6(5)
C4 C5 C6 C1 -0.2(5)
C4 C5 C6 C7 179.1(3)
C2 C1 C6 C5 1.1(4)
N1 C1 C6 C5 -178.8(3)
C2 C1 C6 C7 -178.3(3)
N1 C1 C6 C7 1.8(4)
C8 O2 C7 O1 -176.7(3)
C8 O2 C7 C6 2.2(4)
C5 C6 C7 O1 -3.3(5)
C1 C6 C7 O1 176.0(3)
C5 C6 C7 O2 177.8(3)
C1 C6 C7 O2 -2.8(4)
C1 N1 C8 O2 -0.7(4)
C1 N1 C8 C9 179.1(2)
C7 O2 C8 N1 -0.5(4)
C7 O2 C8 C9 179.7(2)
N1 C8 C9 C10 -176.3(3)
O2 C8 C9 C10 3.6(4)
N1 C8 C9 C14 4.0(4)
O2 C8 C9 C14 -176.1(3)
C14 C9 C10 C11 0.2(5)
C8 C9 C10 C11 -179.5(3)
C9 C10 C11 C12 0.1(6)
C10 C11 C12 C13 0.2(6)
C11 C12 C13 C14 -0.8(6)
C12 C13 C14 C9 1.1(5)
C10 C9 C14 C13 -0.8(5)
C8 C9 C14 C13 178.9(3)
